data_7234308
loop_
_publ_author_name
'Bin-Bin Ma'
'Hua Zhang'
'Yu Wang'
'Yu-Xin Peng'
'Wei Huang'
'Ming-Kui Wang'
'Yan Shen'

_publ_section_title
;
 Visualized acid-base discoloration and optoelectronic investigations of
 azines and azomethines having double
 4-[N,N-di(4-methoxyphenyl)amino]phenyl terminals
;
_journal_name_full 'Journal of Materials Chemistry C'
_journal_page_first 7748
_journal_page_last 7755
_journal_paper_doi 10.1039/C5TC00909J
_journal_volume 3
_journal_year 2015
_chemical_formula_moiety 'C42 H38 N4 O4'
_chemical_formula_sum 'C42 H38 N4 O4'
_chemical_formula_weight 662.76
_space_group_IT_number 14
_space_group_name_Hall '-P 2yn'
_space_group_name_H-M_alt 'P 1 21/n 1'
_symmetry_cell_setting monoclinic
_symmetry_space_group_name_Hall '-P 2yn'
_symmetry_space_group_name_H-M 'P 1 21/n 1'
_atom_sites_solution_hydrogens geom
_atom_sites_solution_primary direct
_atom_sites_solution_secondary difmap
_cell_angle_alpha 90.00
_cell_angle_beta 91.609(10)
_cell_angle_gamma 90.00
_cell_formula_units_Z 2
_cell_length_a 11.061(7)
_cell_length_b 9.663(6)
_cell_length_c 16.800(10)
_cell_measurement_reflns_used 1648
_cell_measurement_temperature 291(2)
_cell_measurement_theta_max 20.3175
_cell_measurement_theta_min 2.1765
_cell_volume 1794.9(19)
_computing_cell_refinement SMART
_computing_data_collection 'SMART (BRUKER 2000)'
_computing_data_reduction 'SAINT (BRUKER 2000)'
_computing_molecular_graphics SHELXTL
_computing_publication_material SHELXTL
_computing_structure_refinement SHELXTL
_computing_structure_solution 'SHELXTL (BRUKER 2000)'
_diffrn_ambient_temperature 291(2)
_diffrn_measured_fraction_theta_full 1.000
_diffrn_measured_fraction_theta_max 1.000
_diffrn_measurement_device_type 'BRUKER Smart Apex CCD area detector'
_diffrn_measurement_method '\f and \w scans'
_diffrn_radiation_monochromator graphite
_diffrn_radiation_source 'fine-focus sealed tube'
_diffrn_radiation_type MoK\a
_diffrn_radiation_wavelength 0.71073
_diffrn_reflns_av_R_equivalents 0.0311
_diffrn_reflns_av_unetI/netI 0.0298
_diffrn_reflns_limit_h_max 13
_diffrn_reflns_limit_h_min -13
_diffrn_reflns_limit_k_max 9
_diffrn_reflns_limit_k_min -11
_diffrn_reflns_limit_l_max 19
_diffrn_reflns_limit_l_min -16
_diffrn_reflns_number 9571
_diffrn_reflns_theta_full 25.00
_diffrn_reflns_theta_max 25.00
_diffrn_reflns_theta_min 2.18
_exptl_absorpt_coefficient_mu 0.080
_exptl_absorpt_correction_T_max 0.9921
_exptl_absorpt_correction_T_min 0.9905
_exptl_absorpt_correction_type multi-scan
_exptl_absorpt_process_details 'SADABS, BRUKER(2000)'
_exptl_crystal_colour yellow
_exptl_crystal_density_diffrn 1.226
_exptl_crystal_density_method 'not measured'
_exptl_crystal_description block
_exptl_crystal_F_000 700
_exptl_crystal_size_max 0.12
_exptl_crystal_size_mid 0.10
_exptl_crystal_size_min 0.10
_refine_diff_density_max 0.339
_refine_diff_density_min -0.300
_refine_diff_density_rms 0.035
_refine_ls_extinction_method none
_refine_ls_goodness_of_fit_ref 1.026
_refine_ls_hydrogen_treatment constr
_refine_ls_matrix_type full
_refine_ls_number_parameters 237
_refine_ls_number_reflns 3161
_refine_ls_number_restraints 17
_refine_ls_restrained_S_all 1.083
_refine_ls_R_factor_all 0.1353
_refine_ls_R_factor_gt 0.0775
_refine_ls_shift/su_max 0.000
_refine_ls_shift/su_mean 0.000
_refine_ls_structure_factor_coef Fsqd
_refine_ls_weighting_details 'calc w=1/[\s^2^(Fo^2^)+(0.0924P)^2^+0.9011P] where P=(Fo^2^+2Fc^2^)/3'
_refine_ls_weighting_scheme calc
_refine_ls_wR_factor_gt 0.2160
_refine_ls_wR_factor_ref 0.2435
_reflns_number_gt 1590
_reflns_number_total 3161
_reflns_threshold_expression >2sigma(I)
_cod_data_source_file J-Mater-Chem-C-2015-3-7748.cif
_cod_data_source_block 1
_cod_depositor_comments
;
The following automatic conversions were performed:

data item '_symmetry_cell_setting' value 'Monoclinic' was changed to
'monoclinic' in accordance with the built-in table derived from the
CIF Core dictionary named 'cif_core.dic' version 2.4.5 last updated
on 2014-11-21.

Automatic conversion script
Id: cif_fix_values 6909 2019-04-08 15:41:33Z antanas 
;
_cod_original_sg_symbol_Hall ' -P 2yn'
_cod_original_sg_symbol_H-M P21/n
_cod_database_code 7234308

loop_
_symmetry_equiv_pos_as_xyz
'x, y, z'
'-x+1/2, y+1/2, -z+1/2'
'-x, -y, -z'
'x-1/2, -y-1/2, z-1/2'

loop_
_atom_site_label
_atom_site_type_symbol
_atom_site_fract_x
_atom_site_fract_y
_atom_site_fract_z
_atom_site_U_iso_or_equiv
_atom_site_adp_type
_atom_site_occupancy
_atom_site_symmetry_multiplicity
_atom_site_calc_flag
_atom_site_refinement_flags
_atom_site_disorder_assembly
_atom_site_disorder_group
C1 C 0.4015(5) 0.8813(4) 0.5283(2) 0.0947(12) Uani 1 1 d . . .
H1 H 0.3333 0.9340 0.5155 0.114 Uiso 1 1 calc R . .
C2 C 0.3843(4) 0.7427(4) 0.5613(2) 0.0859(11) Uani 1 1 d U . .
C3 C 0.2704(4) 0.6958(4) 0.5736(2) 0.0988(13) Uani 1 1 d . . .
H3 H 0.2050 0.7526 0.5603 0.119 Uiso 1 1 calc R . .
C4 C 0.2492(5) 0.5670(4) 0.6051(2) 0.1004(13) Uani 1 1 d . . .
H4 H 0.1702 0.5382 0.6130 0.120 Uiso 1 1 calc R . .
C5 C 0.3445(5) 0.4798(4) 0.6251(2) 0.0920(12) Uani 1 1 d . . .
C6 C 0.4600(5) 0.5257(4) 0.6122(2) 0.1024(13) Uani 1 1 d . . .
H6 H 0.5254 0.4686 0.6248 0.123 Uiso 1 1 calc R . .
C7 C 0.4803(4) 0.6561(4) 0.5806(2) 0.0944(11) Uani 1 1 d U . .
H7 H 0.5590 0.6854 0.5723 0.113 Uiso 1 1 calc R . .
C8 C 0.2077(5) 0.2856(4) 0.6437(2) 0.0976(13) Uani 1 1 d . . .
C9 C 0.1719(5) 0.2389(5) 0.5695(3) 0.1291(19) Uani 1 1 d . . .
H9 H 0.2239 0.2488 0.5273 0.155 Uiso 1 1 calc R . .
C10 C 0.0616(5) 0.1784(5) 0.5562(3) 0.1286(18) Uani 1 1 d . . .
H10 H 0.0398 0.1467 0.5055 0.154 Uiso 1 1 calc R . .
C11 C -0.0161(5) 0.1643(5) 0.6164(3) 0.1165(15) Uani 1 1 d . . .
C12 C 0.0181(5) 0.2069(6) 0.6912(3) 0.1256(17) Uani 1 1 d . . .
H12 H -0.0342 0.1953 0.7331 0.151 Uiso 1 1 calc R . .
C13 C 0.1295(5) 0.2669(5) 0.7048(3) 0.1116(15) Uani 1 1 d . . .
H13 H 0.1521 0.2953 0.7560 0.134 Uiso 1 1 calc R . .
C14 C -0.2137(6) 0.0979(10) 0.6570(4) 0.217(4) Uani 1 1 d . . .
H14A H -0.1844 0.0409 0.7002 0.325 Uiso 1 1 calc R . .
H14B H -0.2873 0.0593 0.6350 0.325 Uiso 1 1 calc R . .
H14C H -0.2289 0.1896 0.6762 0.325 Uiso 1 1 calc R . .
C15 C 0.4087(4) 0.2810(4) 0.7069(3) 0.0999(13) Uani 1 1 d . . .
C16 C 0.4402(5) 0.1455(5) 0.6922(4) 0.138(2) Uani 1 1 d D . .
H16 H 0.4076 0.0981 0.6484 0.166 Uiso 1 1 calc R . .
C17 C 0.5221(6) 0.0819(7) 0.7446(6) 0.187(3) Uani 1 1 d DU . .
H17 H 0.5368 -0.0118 0.7366 0.225 Uiso 1 1 calc R . .
C18 C 0.5826(7) 0.1434(9) 0.8063(4) 0.187(3) Uani 1 1 d DU . .
C19 C 0.5411(8) 0.2741(9) 0.8189(3) 0.202(3) Uani 1 1 d DU . .
H19 H 0.5705 0.3202 0.8640 0.242 Uiso 1 1 calc R . .
C20 C 0.4619(7) 0.3412(6) 0.7719(3) 0.157(2) Uani 1 1 d . . .
H20 H 0.4424 0.4323 0.7840 0.188 Uiso 1 1 calc R . .
C21 C 0.6793(7) 0.0052(10) 0.8913(4) 0.200(3) Uani 1 1 d U . .
H21A H 0.6116 -0.0232 0.9218 0.299 Uiso 1 1 d R . .
H21B H 0.7529 -0.0116 0.9214 0.299 Uiso 1 1 d R . .
H21C H 0.6801 -0.0466 0.8425 0.299 Uiso 1 1 d R . .
N1 N 0.5035(4) 0.9325(3) 0.51627(18) 0.0965(10) Uani 1 1 d . . .
N2 N 0.3231(4) 0.3496(3) 0.6572(2) 0.1073(11) Uani 1 1 d . . .
O1 O -0.1251(4) 0.1035(5) 0.5969(2) 0.1612(16) Uani 1 1 d . . .
O2 O 0.6706(7) 0.1130(9) 0.8685(5) 0.186(3) Uani 0.688(8) 1 d PDU . .
O2' O 0.6388(10) 0.0171(11) 0.8141(6) 0.116(3) Uani 0.312(8) 1 d PU . .

loop_
_atom_site_aniso_label
_atom_site_aniso_U_11
_atom_site_aniso_U_22
_atom_site_aniso_U_33
_atom_site_aniso_U_23
_atom_site_aniso_U_13
_atom_site_aniso_U_12
C1 0.138(4) 0.075(2) 0.072(2) 0.0049(18) 0.006(2) -0.019(2)
C2 0.128(3) 0.070(2) 0.060(2) -0.0007(16) 0.009(2) -0.0191(18)
C3 0.131(4) 0.078(3) 0.088(3) 0.007(2) 0.006(2) -0.013(2)
C4 0.133(4) 0.075(3) 0.093(3) 0.007(2) 0.011(3) -0.022(3)
C5 0.142(4) 0.065(2) 0.070(2) 0.0019(18) 0.017(2) -0.017(3)
C6 0.144(4) 0.075(3) 0.089(3) 0.010(2) 0.022(3) -0.009(3)
C7 0.125(3) 0.081(3) 0.078(2) 0.004(2) 0.016(2) -0.0154(19)
C8 0.146(4) 0.066(2) 0.081(3) 0.0078(19) 0.018(3) -0.019(2)
C9 0.182(5) 0.120(4) 0.087(3) -0.013(3) 0.046(3) -0.064(4)
C10 0.186(5) 0.121(4) 0.081(3) -0.007(3) 0.033(3) -0.057(4)
C11 0.147(4) 0.118(4) 0.086(3) 0.018(3) 0.018(3) -0.025(3)
C12 0.129(4) 0.161(5) 0.087(3) 0.030(3) 0.025(3) -0.006(4)
C13 0.150(4) 0.112(3) 0.073(3) 0.016(2) 0.014(3) 0.000(3)
C14 0.145(5) 0.371(12) 0.136(5) 0.070(6) 0.030(4) -0.055(6)
C15 0.143(4) 0.069(3) 0.090(3) 0.012(2) 0.036(3) -0.005(3)
C16 0.119(4) 0.089(3) 0.209(6) -0.014(4) 0.037(4) -0.013(3)
C17 0.094(5) 0.107(4) 0.362(11) 0.067(6) 0.050(5) 0.013(3)
C18 0.140(6) 0.218(6) 0.204(7) 0.149(6) 0.041(4) 0.038(5)
C19 0.249(8) 0.275(8) 0.081(3) 0.045(5) 0.003(4) 0.087(7)
C20 0.260(7) 0.135(4) 0.074(3) -0.013(3) -0.004(4) 0.044(5)
C21 0.219(5) 0.234(7) 0.143(4) 0.070(5) -0.041(4) -0.028(6)
N1 0.137(3) 0.0708(19) 0.083(2) 0.0126(15) 0.013(2) -0.021(2)
N2 0.154(3) 0.067(2) 0.101(2) 0.0145(18) 0.009(2) -0.024(2)
O1 0.153(3) 0.219(4) 0.112(3) 0.030(3) 0.011(2) -0.053(3)
O2 0.216(5) 0.174(7) 0.167(5) 0.085(5) -0.009(4) -0.014(5)
O2' 0.137(9) 0.116(6) 0.096(4) -0.038(5) 0.015(5) -0.033(5)

loop_
_atom_type_symbol
_atom_type_description
_atom_type_scat_dispersion_real
_atom_type_scat_dispersion_imag
_atom_type_scat_source
C C 0.0033 0.0016 'International Tables Vol C Tables 4.2.6.8 and 6.1.1.4'
H H 0.0000 0.0000 'International Tables Vol C Tables 4.2.6.8 and 6.1.1.4'
N N 0.0061 0.0033 'International Tables Vol C Tables 4.2.6.8 and 6.1.1.4'
O O 0.0106 0.0060 'International Tables Vol C Tables 4.2.6.8 and 6.1.1.4'

loop_
_geom_angle_atom_site_label_1
_geom_angle_atom_site_label_2
_geom_angle_atom_site_label_3
_geom_angle
_geom_angle_site_symmetry_1
_geom_angle_site_symmetry_3
N1 C1 C2 123.3(4) . .
N1 C1 H1 118.4 . .
C2 C1 H1 118.4 . .
C3 C2 C7 118.1(4) . .
C3 C2 C1 119.5(4) . .
C7 C2 C1 122.3(4) . .
C2 C3 C4 121.9(5) . .
C2 C3 H3 119.0 . .
C4 C3 H3 119.0 . .
C3 C4 C5 120.5(4) . .
C3 C4 H4 119.8 . .
C5 C4 H4 119.8 . .
C6 C5 C4 118.1(4) . .
C6 C5 N2 121.4(4) . .
C4 C5 N2 120.5(4) . .
C5 C6 C7 120.9(4) . .
C5 C6 H6 119.5 . .
C7 C6 H6 119.5 . .
C2 C7 C6 120.5(4) . .
C2 C7 H7 119.8 . .
C6 C7 H7 119.8 . .
C13 C8 C9 117.7(5) . .
C13 C8 N2 121.0(4) . .
C9 C8 N2 121.3(4) . .
C10 C9 C8 121.5(4) . .
C10 C9 H9 119.2 . .
C8 C9 H9 119.2 . .
C11 C10 C9 120.2(5) . .
C11 C10 H10 119.9 . .
C9 C10 H10 119.9 . .
C10 C11 C12 119.6(5) . .
C10 C11 O1 115.8(5) . .
C12 C11 O1 124.6(5) . .
C11 C12 C13 120.2(5) . .
C11 C12 H12 119.9 . .
C13 C12 H12 119.9 . .
C8 C13 C12 120.8(5) . .
C8 C13 H13 119.6 . .
C12 C13 H13 119.6 . .
O1 C14 H14A 109.5 . .
O1 C14 H14B 109.5 . .
H14A C14 H14B 109.5 . .
O1 C14 H14C 109.5 . .
H14A C14 H14C 109.5 . .
H14B C14 H14C 109.5 . .
C20 C15 C16 116.5(5) . .
C20 C15 N2 122.9(4) . .
C16 C15 N2 120.6(5) . .
C15 C16 C17 118.0(6) . .
C15 C16 H16 121.0 . .
C17 C16 H16 121.0 . .
C18 C17 C16 126.2(7) . .
C18 C17 H17 116.9 . .
C16 C17 H17 116.9 . .
C17 C18 C19 111.4(7) . .
C17 C18 O2' 84.0(8) . .
C19 C18 O2' 164.1(9) . .
C17 C18 O2 140.9(9) . .
C19 C18 O2 107.4(8) . .
O2' C18 O2 56.9(5) . .
C20 C19 C18 125.3(7) . .
C20 C19 H19 117.3 . .
C18 C19 H19 117.3 . .
C19 C20 C15 122.1(6) . .
C19 C20 H20 118.9 . .
C15 C20 H20 118.9 . .
O2 C21 O2' 64.6(7) . .
O2 C21 H21A 113.0 . .
O2' C21 H21A 107.0 . .
O2 C21 H21B 113.8 . .
O2' C21 H21B 139.9 . .
H21A C21 H21B 109.5 . .
O2 C21 H21C 101.3 . .
O2' C21 H21C 40.9 . .
H21A C21 H21C 109.5 . .
H21B C21 H21C 109.5 . .
C1 N1 N1 112.7(5) . 3_676
C5 N2 C15 122.4(4) . .
C5 N2 C8 119.4(4) . .
C15 N2 C8 118.1(3) . .
C11 O1 C14 117.6(5) . .
C21 O2 C18 119.4(9) . .
C21 O2' C18 107.5(8) . .
C21 O2' H21C 44.5 . .
C18 O2' H21C 152.0 . .

loop_
_geom_bond_atom_site_label_1
_geom_bond_atom_site_label_2
_geom_bond_distance
_geom_bond_site_symmetry_2
C1 N1 1.254(5) .
C1 C2 1.464(5) .
C1 H1 0.9300 .
C2 C3 1.360(5) .
C2 C7 1.383(6) .
C3 C4 1.376(5) .
C3 H3 0.9300 .
C4 C5 1.384(6) .
C4 H4 0.9300 .
C5 C6 1.375(6) .
C5 N2 1.392(5) .
C6 C7 1.388(5) .
C6 H6 0.9300 .
C7 H7 0.9300 .
C8 C13 1.373(6) .
C8 C9 1.374(6) .
C8 N2 1.431(5) .
C9 C10 1.365(6) .
C9 H9 0.9300 .
C10 C11 1.353(6) .
C10 H10 0.9300 .
C11 C12 1.366(7) .
C11 O1 1.373(6) .
C12 C13 1.375(6) .
C12 H12 0.9300 .
C13 H13 0.9300 .
C14 O1 1.428(6) .
C14 H14A 0.9600 .
C14 H14B 0.9600 .
C14 H14C 0.9600 .
C15 C20 1.357(7) .
C15 C16 1.379(6) .
C15 N2 1.411(6) .
C16 C17 1.389(7) .
C16 H16 0.9300 .
C17 C18 1.355(8) .
C17 H17 0.9300 .
C18 C19 1.363(6) .
C18 O2' 1.374(13) .
C18 O2 1.438(8) .
C19 C20 1.331(8) .
C19 H19 0.9300 .
C20 H20 0.9300 .
C21 O2 1.113(9) .
C21 O2' 1.365(12) .
C21 H21A 0.9600 .
C21 H21B 0.9600 .
C21 H21C 0.9600 .
N1 N1 1.416(6) 3_676
O2' H21C 0.8963 .

loop_
_geom_torsion_atom_site_label_1
_geom_torsion_atom_site_label_2
_geom_torsion_atom_site_label_3
_geom_torsion_atom_site_label_4
_geom_torsion
_geom_torsion_site_symmetry_1
_geom_torsion_site_symmetry_2
_geom_torsion_site_symmetry_3
_geom_torsion_site_symmetry_4
N1 C1 C2 C3 179.0(4) . . . .
N1 C1 C2 C7 -1.3(6) . . . .
C7 C2 C3 C4 0.8(6) . . . .
C1 C2 C3 C4 -179.5(3) . . . .
C2 C3 C4 C5 -0.3(6) . . . .
C3 C4 C5 C6 -0.4(6) . . . .
C3 C4 C5 N2 179.8(4) . . . .
C4 C5 C6 C7 0.5(6) . . . .
N2 C5 C6 C7 -179.6(3) . . . .
C3 C2 C7 C6 -0.6(6) . . . .
C1 C2 C7 C6 179.7(3) . . . .
C5 C6 C7 C2 -0.1(6) . . . .
C13 C8 C9 C10 1.2(7) . . . .
N2 C8 C9 C10 -179.6(5) . . . .
C8 C9 C10 C11 0.7(8) . . . .
C9 C10 C11 C12 -2.1(8) . . . .
C9 C10 C11 O1 179.3(5) . . . .
C10 C11 C12 C13 1.6(8) . . . .
O1 C11 C12 C13 -180.0(5) . . . .
C9 C8 C13 C12 -1.7(7) . . . .
N2 C8 C13 C12 179.1(4) . . . .
C11 C12 C13 C8 0.3(8) . . . .
C20 C15 C16 C17 0.5(7) . . . .
N2 C15 C16 C17 -178.0(5) . . . .
C15 C16 C17 C18 -5.7(11) . . . .
C16 C17 C18 C19 8.8(12) . . . .
C16 C17 C18 O2' -175.3(8) . . . .
C16 C17 C18 O2 -178.6(8) . . . .
C17 C18 C19 C20 -7.6(12) . . . .
O2' C18 C19 C20 -173(3) . . . .
O2 C18 C19 C20 177.2(7) . . . .
C18 C19 C20 C15 3.5(12) . . . .
C16 C15 C20 C19 0.5(9) . . . .
N2 C15 C20 C19 178.9(6) . . . .
C2 C1 N1 N1 179.8(3) . . . 3_676
C6 C5 N2 C15 26.4(6) . . . .
C4 C5 N2 C15 -153.8(4) . . . .
C6 C5 N2 C8 -157.5(4) . . . .
C4 C5 N2 C8 22.4(5) . . . .
C20 C15 N2 C5 51.4(6) . . . .
C16 C15 N2 C5 -130.2(4) . . . .
C20 C15 N2 C8 -124.8(5) . . . .
C16 C15 N2 C8 53.6(6) . . . .
C13 C8 N2 C5 -111.4(5) . . . .
C9 C8 N2 C5 69.4(6) . . . .
C13 C8 N2 C15 64.9(5) . . . .
C9 C8 N2 C15 -114.3(5) . . . .
C10 C11 O1 C14 -174.6(6) . . . .
C12 C11 O1 C14 7.0(9) . . . .
O2' C21 O2 C18 28.1(9) . . . .
C17 C18 O2 C21 -26.4(17) . . . .
C19 C18 O2 C21 146.5(10) . . . .
O2' C18 O2 C21 -30.3(10) . . . .
O2 C21 O2' C18 -26.7(8) . . . .
C17 C18 O2' C21 -155.5(8) . . . .
C19 C18 O2' C21 10(3) . . . .
O2 C18 O2' C21 22.0(6) . . . .
